data_4025929
loop_
_publ_author_name
'Ya-Ping Xue'
'Wei-Dong Z. Li'

_publ_section_title
;
 Formal Total Synthesis of (\+-)-Estrone via the Furano Diene Approach
;
_journal_name_full 'Journal of Organic Chemistry'
_journal_page_first 57
_journal_page_last 64
_journal_paper_doi 10.1021/jo1015486
_journal_volume 76
_journal_year 2011
_chemical_formula_sum 'C17 H22 O3'
_chemical_formula_weight 274.35
_chemical_name_systematic
; 
 ? 
;
_space_group_IT_number 2
_symmetry_cell_setting triclinic
_symmetry_space_group_name_Hall '-P 1'
_symmetry_space_group_name_H-M 'P -1'
_atom_sites_solution_hydrogens geom
_atom_sites_solution_primary direct
_atom_sites_solution_secondary difmap
_audit_creation_method SHELXL-97
_cell_angle_alpha 101.285(3)
_cell_angle_beta 96.906(3)
_cell_angle_gamma 92.077(3)
_cell_formula_units_Z 2
_cell_length_a 5.4774(11)
_cell_length_b 9.2965(18)
_cell_length_c 13.809(3)
_cell_measurement_reflns_used 2056
_cell_measurement_temperature 294(2)
_cell_measurement_theta_max 26.32
_cell_measurement_theta_min 2.95
_cell_volume 683.3(2)
_computing_cell_refinement 'Bruker SMART'
_computing_data_collection 'Bruker SMART'
_computing_data_reduction 'Bruker SAINT'
_computing_molecular_graphics 'Bruker SHELXTL'
_computing_publication_material 'Bruker SHELXTL'
_computing_structure_refinement 'SHELXL-97 (Sheldrick, 1997)'
_computing_structure_solution 'SHELXS-97 (Sheldrick, 1990)'
_diffrn_ambient_temperature 294(2)
_diffrn_measured_fraction_theta_full 0.981
_diffrn_measured_fraction_theta_max 0.981
_diffrn_measurement_device_type 'CCD area detector'
_diffrn_measurement_method 'phi and omega scans'
_diffrn_radiation_monochromator graphite
_diffrn_radiation_source 'fine-focus sealed tube'
_diffrn_radiation_type MoK\a
_diffrn_radiation_wavelength 0.71073
_diffrn_reflns_av_R_equivalents 0.0129
_diffrn_reflns_av_sigmaI/netI 0.0236
_diffrn_reflns_limit_h_max 5
_diffrn_reflns_limit_h_min -6
_diffrn_reflns_limit_k_max 11
_diffrn_reflns_limit_k_min -11
_diffrn_reflns_limit_l_max 14
_diffrn_reflns_limit_l_min -17
_diffrn_reflns_number 3880
_diffrn_reflns_theta_full 26.41
_diffrn_reflns_theta_max 26.41
_diffrn_reflns_theta_min 1.52
_exptl_absorpt_coefficient_mu 0.090
_exptl_absorpt_correction_T_max 0.9840
_exptl_absorpt_correction_T_min 0.9770
_exptl_absorpt_correction_type multi-scan
_exptl_absorpt_process_details SADABS
_exptl_crystal_density_diffrn 1.333
_exptl_crystal_density_meas ?
_exptl_crystal_F_000 296
_exptl_crystal_size_max 0.26
_exptl_crystal_size_mid 0.22
_exptl_crystal_size_min 0.18
_refine_diff_density_max 0.503
_refine_diff_density_min -0.365
_refine_diff_density_rms 0.053
_refine_ls_extinction_method none
_refine_ls_goodness_of_fit_ref 1.038
_refine_ls_hydrogen_treatment constr
_refine_ls_matrix_type full
_refine_ls_number_parameters 183
_refine_ls_number_reflns 2753
_refine_ls_number_restraints 0
_refine_ls_restrained_S_all 1.038
_refine_ls_R_factor_all 0.0615
_refine_ls_R_factor_gt 0.0499
_refine_ls_shift/su_max 0.001
_refine_ls_shift/su_mean 0.000
_refine_ls_structure_factor_coef Fsqd
_refine_ls_weighting_details 'calc w=1/[\s^2^(Fo^2^)+(0.0731P)^2^+0.2551P] where P=(Fo^2^+2Fc^2^)/3'
_refine_ls_weighting_scheme calc
_refine_ls_wR_factor_gt 0.1305
_refine_ls_wR_factor_ref 0.1413
_reflns_number_gt 2231
_reflns_number_total 2753
_reflns_threshold_expression >2sigma(I)
_cod_data_source_file jo1015486_si_002.cif
_cod_data_source_block 051129b
_cod_depositor_comments
;
The following automatic conversions were performed:

'_exptl_crystal_density_meas' value 'none' was changed to '?' - the
value is perceived as not measured.

Automatic conversion script
Id: cif_fix_values 3008 2015-01-20 13:52:24Z robertas 
;
_cod_database_code 4025929

loop_
_symmetry_equiv_pos_as_xyz
'x, y, z'
'-x, -y, -z'

loop_
_atom_site_label
_atom_site_type_symbol
_atom_site_fract_x
_atom_site_fract_y
_atom_site_fract_z
_atom_site_U_iso_or_equiv
_atom_site_adp_type
_atom_site_occupancy
_atom_site_symmetry_multiplicity
_atom_site_calc_flag
_atom_site_refinement_flags
O1 O 0.3500(3) 0.88863(14) 0.84805(10) 0.0479(4) Uani 1 1 d .
O2 O 1.1288(2) 0.22982(13) 0.66926(10) 0.0422(3) Uani 1 1 d .
O3 O 0.4145(3) 0.1741(2) 0.49933(12) 0.0717(5) Uani 1 1 d .
H3A H 0.3408 0.1730 0.5475 0.108 Uiso 1 1 calc R
C1 C 0.6237(3) 0.74419(17) 0.75973(13) 0.0353(4) Uani 1 1 d .
H1 H 0.6009 0.8025 0.7122 0.042 Uiso 1 1 calc R
C2 C 0.5012(3) 0.77367(17) 0.84323(13) 0.0346(4) Uani 1 1 d .
C3 C 0.5388(3) 0.68831(19) 0.91499(13) 0.0380(4) Uani 1 1 d .
H3 H 0.4622 0.7083 0.9723 0.046 Uiso 1 1 calc R
C4 C 0.6926(3) 0.57258(18) 0.90010(12) 0.0357(4) Uani 1 1 d .
H4 H 0.7148 0.5148 0.9480 0.043 Uiso 1 1 calc R
C5 C 0.8148(3) 0.53944(17) 0.81643(12) 0.0307(4) Uani 1 1 d .
C6 C 0.9814(3) 0.41164(18) 0.79941(12) 0.0327(4) Uani 1 1 d .
H6 H 1.1507 0.4517 0.8233 0.039 Uiso 1 1 calc R
C7 C 0.9684(3) 0.35090(17) 0.68621(12) 0.0309(4) Uani 1 1 d .
C8 C 1.0619(3) 0.47246(19) 0.63811(14) 0.0390(4) Uani 1 1 d .
H8A H 1.0642 0.4344 0.5676 0.047 Uiso 1 1 calc R
H8B H 1.2292 0.5049 0.6679 0.047 Uiso 1 1 calc R
C9 C 0.8996(4) 0.6027(2) 0.65130(14) 0.0462(5) Uani 1 1 d .
H9A H 0.9990 0.6905 0.6498 0.055 Uiso 1 1 calc R
H9B H 0.7712 0.5879 0.5948 0.055 Uiso 1 1 calc R
C10 C 0.7791(3) 0.62973(17) 0.74581(12) 0.0324(4) Uani 1 1 d .
C11 C 0.7117(3) 0.27782(17) 0.64484(12) 0.0305(4) Uani 1 1 d .
H11 H 0.5863 0.3381 0.6747 0.037 Uiso 1 1 calc R
C12 C 0.7316(3) 0.13870(18) 0.68874(13) 0.0362(4) Uani 1 1 d .
H12 H 0.6039 0.0627 0.6552 0.043 Uiso 1 1 calc R
C13 C 0.7166(3) 0.18013(19) 0.80042(13) 0.0385(4) Uani 1 1 d .
H13A H 0.7176 0.0920 0.8282 0.046 Uiso 1 1 calc R
H13B H 0.5633 0.2260 0.8112 0.046 Uiso 1 1 calc R
C14 C 0.9335(3) 0.28591(19) 0.85357(13) 0.0379(4) Uani 1 1 d .
H14A H 1.0806 0.2315 0.8589 0.045 Uiso 1 1 calc R
H14B H 0.9007 0.3273 0.9205 0.045 Uiso 1 1 calc R
C15 C 0.9873(3) 0.09375(19) 0.66696(16) 0.0443(5) Uani 1 1 d .
H15A H 1.0621 0.0431 0.7170 0.053 Uiso 1 1 calc R
H15B H 0.9783 0.0293 0.6021 0.053 Uiso 1 1 calc R
C16 C 0.6515(4) 0.2467(2) 0.53209(14) 0.0465(5) Uani 1 1 d .
H16A H 0.6581 0.3386 0.5090 0.056 Uiso 1 1 calc R
H16B H 0.7747 0.1860 0.5029 0.056 Uiso 1 1 calc R
C17 C 0.1978(4) 0.9109(2) 0.92527(15) 0.0480(5) Uani 1 1 d .
H17A H 0.0969 0.8229 0.9215 0.072 Uiso 1 1 calc R
H17B H 0.0946 0.9903 0.9179 0.072 Uiso 1 1 calc R
H17C H 0.2991 0.9345 0.9887 0.072 Uiso 1 1 calc R

loop_
_atom_site_aniso_label
_atom_site_aniso_U_11
_atom_site_aniso_U_22
_atom_site_aniso_U_33
_atom_site_aniso_U_23
_atom_site_aniso_U_13
_atom_site_aniso_U_12
O1 0.0571(8) 0.0420(7) 0.0522(8) 0.0149(6) 0.0252(7) 0.0165(6)
O2 0.0310(6) 0.0398(7) 0.0588(8) 0.0111(6) 0.0139(5) 0.0099(5)
O3 0.0725(11) 0.0830(12) 0.0480(9) 0.0029(8) -0.0150(8) -0.0191(9)
C1 0.0438(9) 0.0310(8) 0.0331(9) 0.0089(7) 0.0094(7) 0.0014(7)
C2 0.0378(9) 0.0291(8) 0.0367(9) 0.0042(7) 0.0081(7) -0.0003(7)
C3 0.0451(10) 0.0386(9) 0.0313(9) 0.0050(7) 0.0135(7) 0.0004(7)
C4 0.0441(9) 0.0347(8) 0.0289(8) 0.0089(7) 0.0047(7) -0.0017(7)
C5 0.0315(8) 0.0295(8) 0.0291(8) 0.0039(6) 0.0015(6) -0.0036(6)
C6 0.0277(8) 0.0340(8) 0.0352(9) 0.0073(7) 0.0000(6) -0.0007(6)
C7 0.0251(8) 0.0323(8) 0.0367(9) 0.0071(6) 0.0085(6) 0.0046(6)
C8 0.0367(9) 0.0403(9) 0.0436(10) 0.0105(8) 0.0166(7) 0.0013(7)
C9 0.0632(12) 0.0430(10) 0.0414(10) 0.0173(8) 0.0247(9) 0.0128(9)
C10 0.0376(9) 0.0300(8) 0.0301(8) 0.0056(6) 0.0080(7) -0.0015(7)
C11 0.0275(8) 0.0331(8) 0.0308(8) 0.0047(6) 0.0058(6) 0.0029(6)
C12 0.0345(9) 0.0309(8) 0.0420(10) 0.0058(7) 0.0037(7) -0.0009(7)
C13 0.0407(9) 0.0366(9) 0.0422(10) 0.0161(7) 0.0079(7) 0.0021(7)
C14 0.0399(9) 0.0387(9) 0.0358(9) 0.0124(7) -0.0007(7) 0.0050(7)
C15 0.0466(11) 0.0341(9) 0.0540(12) 0.0087(8) 0.0119(9) 0.0096(8)
C16 0.0543(11) 0.0487(11) 0.0342(10) 0.0042(8) 0.0033(8) 0.0019(9)
C17 0.0486(11) 0.0476(11) 0.0500(12) 0.0063(9) 0.0185(9) 0.0121(9)

loop_
_atom_type_symbol
_atom_type_description
_atom_type_scat_dispersion_real
_atom_type_scat_dispersion_imag
_atom_type_scat_source
C C 0.0033 0.0016 'International Tables Vol C Tables 4.2.6.8 and 6.1.1.4'
H H 0.0000 0.0000 'International Tables Vol C Tables 4.2.6.8 and 6.1.1.4'
O O 0.0106 0.0060 'International Tables Vol C Tables 4.2.6.8 and 6.1.1.4'

loop_
_geom_angle_atom_site_label_1
_geom_angle_atom_site_label_2
_geom_angle_atom_site_label_3
_geom_angle
C2 O1 C17 117.80(14)
C15 O2 C7 108.68(12)
C16 O3 H3A 109.5
C10 C1 C2 121.37(15)
C10 C1 H1 119.3
C2 C1 H1 119.3
O1 C2 C3 124.75(15)
O1 C2 C1 115.98(15)
C3 C2 C1 119.27(16)
C2 C3 C4 119.11(15)
C2 C3 H3 120.4
C4 C3 H3 120.4
C3 C4 C5 122.73(16)
C3 C4 H4 118.6
C5 C4 H4 118.6
C4 C5 C10 117.25(15)
C4 C5 C6 122.84(15)
C10 C5 C6 119.92(14)
C5 C6 C14 116.14(14)
C5 C6 C7 109.05(13)
C14 C6 C7 110.09(13)
C5 C6 H6 107.0
C14 C6 H6 107.0
C7 C6 H6 107.0
O2 C7 C8 108.25(12)
O2 C7 C11 103.20(12)
C8 C7 C11 117.49(14)
O2 C7 C6 109.41(13)
C8 C7 C6 108.33(13)
C11 C7 C6 109.87(12)
C7 C8 C9 111.30(13)
C7 C8 H8A 109.4
C9 C8 H8A 109.4
C7 C8 H8B 109.4
C9 C8 H8B 109.4
H8A C8 H8B 108.0
C10 C9 C8 115.73(15)
C10 C9 H9A 108.3
C8 C9 H9A 108.3
C10 C9 H9B 108.3
C8 C9 H9B 108.3
H9A C9 H9B 107.4
C1 C10 C5 120.24(15)
C1 C10 C9 117.88(15)
C5 C10 C9 121.84(15)
C16 C11 C7 115.45(14)
C16 C11 C12 113.65(14)
C7 C11 C12 98.85(13)
C16 C11 H11 109.5
C7 C11 H11 109.5
C12 C11 H11 109.5
C15 C12 C13 112.05(15)
C15 C12 C11 101.19(13)
C13 C12 C11 108.74(13)
C15 C12 H12 111.5
C13 C12 H12 111.5
C11 C12 H12 111.5
C12 C13 C14 110.92(14)
C12 C13 H13A 109.5
C14 C13 H13A 109.5
C12 C13 H13B 109.5
C14 C13 H13B 109.5
H13A C13 H13B 108.0
C13 C14 C6 112.83(14)
C13 C14 H14A 109.0
C6 C14 H14A 109.0
C13 C14 H14B 109.0
C6 C14 H14B 109.0
H14A C14 H14B 107.8
O2 C15 C12 105.59(13)
O2 C15 H15A 110.6
C12 C15 H15A 110.6
O2 C15 H15B 110.6
C12 C15 H15B 110.6
H15A C15 H15B 108.8
O3 C16 C11 112.13(16)
O3 C16 H16A 109.2
C11 C16 H16A 109.2
O3 C16 H16B 109.2
C11 C16 H16B 109.2
H16A C16 H16B 107.9
O1 C17 H17A 109.5
O1 C17 H17B 109.5
H17A C17 H17B 109.5
O1 C17 H17C 109.5
H17A C17 H17C 109.5
H17B C17 H17C 109.5

loop_
_geom_bond_atom_site_label_1
_geom_bond_atom_site_label_2
_geom_bond_distance
O1 C2 1.372(2)
O1 C17 1.419(2)
O2 C15 1.452(2)
O2 C7 1.4529(19)
O3 C16 1.421(2)
O3 H3A 0.8200
C1 C10 1.385(2)
C1 C2 1.390(2)
C1 H1 0.9300
C2 C3 1.387(2)
C3 C4 1.389(2)
C3 H3 0.9300
C4 C5 1.393(2)
C4 H4 0.9300
C5 C10 1.407(2)
C5 C6 1.524(2)
C6 C14 1.537(2)
C6 C7 1.547(2)
C6 H6 0.9800
C7 C8 1.521(2)
C7 C11 1.534(2)
C8 C9 1.523(2)
C8 H8A 0.9700
C8 H8B 0.9700
C9 C10 1.514(2)
C9 H9A 0.9700
C9 H9B 0.9700
C11 C16 1.520(2)
C11 C12 1.534(2)
C11 H11 0.9800
C12 C15 1.524(2)
C12 C13 1.528(2)
C12 H12 0.9800
C13 C14 1.530(2)
C13 H13A 0.9700
C13 H13B 0.9700
C14 H14A 0.9700
C14 H14B 0.9700
C15 H15A 0.9700
C15 H15B 0.9700
C16 H16A 0.9700
C16 H16B 0.9700
C17 H17A 0.9600
C17 H17B 0.9600
C17 H17C 0.9600

loop_
_geom_hbond_atom_site_label_D
_geom_hbond_atom_site_label_H
_geom_hbond_atom_site_label_A
_geom_hbond_distance_DH
_geom_hbond_distance_HA
_geom_hbond_distance_DA
_geom_hbond_angle_DHA
_geom_hbond_site_symmetry_A
O3 H3A O2 0.82 2.15 2.948(2) 164.5 1_455

loop_
_geom_torsion_atom_site_label_1
_geom_torsion_atom_site_label_2
_geom_torsion_atom_site_label_3
_geom_torsion_atom_site_label_4
_geom_torsion
C17 O1 C2 C3 -8.2(3)
C17 O1 C2 C1 172.19(15)
C10 C1 C2 O1 -179.19(15)
C10 C1 C2 C3 1.2(3)
O1 C2 C3 C4 178.51(16)
C1 C2 C3 C4 -1.9(3)
C2 C3 C4 C5 1.0(3)
C3 C4 C5 C10 0.6(2)
C3 C4 C5 C6 -179.37(15)
C4 C5 C6 C14 23.4(2)
C10 C5 C6 C14 -156.53(15)
C4 C5 C6 C7 148.47(15)
C10 C5 C6 C7 -31.48(19)
C15 O2 C7 C8 -151.44(15)
C15 O2 C7 C11 -26.22(17)
C15 O2 C7 C6 90.70(16)
C5 C6 C7 O2 179.46(12)
C14 C6 C7 O2 -52.04(17)
C5 C6 C7 C8 61.64(16)
C14 C6 C7 C8 -169.86(13)
C5 C6 C7 C11 -67.91(16)
C14 C6 C7 C11 60.59(17)
O2 C7 C8 C9 179.02(14)
C11 C7 C8 C9 62.7(2)
C6 C7 C8 C9 -62.43(19)
C7 C8 C9 C10 31.4(2)
C2 C1 C10 C5 0.5(3)
C2 C1 C10 C9 178.32(16)
C4 C5 C10 C1 -1.3(2)
C6 C5 C10 C1 178.63(15)
C4 C5 C10 C9 -179.10(16)
C6 C5 C10 C9 0.9(2)
C8 C9 C10 C1 -178.06(16)
C8 C9 C10 C5 -0.2(3)
O2 C7 C11 C16 -77.75(17)
C8 C7 C11 C16 41.2(2)
C6 C7 C11 C16 165.65(14)
O2 C7 C11 C12 43.83(14)
C8 C7 C11 C12 162.83(14)
C6 C7 C11 C12 -72.77(15)
C16 C11 C12 C15 78.27(17)
C7 C11 C12 C15 -44.62(15)
C16 C11 C12 C13 -163.62(14)
C7 C11 C12 C13 73.50(15)
C15 C12 C13 C14 47.99(19)
C11 C12 C13 C14 -63.01(18)
C12 C13 C14 C6 46.05(19)
C5 C6 C14 C13 80.15(18)
C7 C6 C14 C13 -44.36(19)
C7 O2 C15 C12 -2.74(19)
C13 C12 C15 O2 -85.31(17)
C11 C12 C15 O2 30.38(18)
C7 C11 C16 O3 177.81(16)
C12 C11 C16 O3 64.6(2)
